data_7250589
loop_
_publ_author_name
'Lewis, Sam G.'
'Coulson, Ben A.'
'Harris, Kenneth D. M.'
'Warren, Anna J.'
'Warren, Mark R.'
'Hatcher, Lauren E.'

_publ_section_title
;
 Controlled microcrystallization for in situ photocrystallography:
 optimizing crystal size and habit
;
_journal_issue 29
_journal_name_full CrystEngComm
_journal_page_first 4965
_journal_page_last 4975
_journal_paper_doi 10.1039/D5CE00367A
_journal_volume 27
_journal_year 2025
_chemical_formula_moiety 'C6 H6 Fe N6 Na2 O3'
_chemical_formula_sum 'C6 H6 Fe N6 Na2 O3'
_chemical_formula_weight 312.00
_chemical_properties_physical Moisture-sensitive,Hygroscopic,Light-sensitive,Photo-sensitive
_space_group_crystal_system monoclinic
_space_group_IT_number 15
_space_group_name_Hall '-I 2ya'
_space_group_name_H-M_alt 'I 1 2/a 1'
_atom_sites_solution_hydrogens mixed
_atom_sites_solution_primary dual
_audit_creation_date 2025-03-11
_audit_creation_method
;
Olex2 1.5
(compiled 2025.03.04 svn.red2d20d0 for OlexSys, GUI svn.r7188)
;
_audit_update_record
;
2025-04-01 deposited with the CCDC.	2025-06-24 downloaded from the CCDC.
;
_cell_angle_alpha 90
_cell_angle_beta 104.462(4)
_cell_angle_gamma 90
_cell_formula_units_Z 8
_cell_length_a 12.9370(4)
_cell_length_b 7.8904(2)
_cell_length_c 24.4181(9)
_cell_measurement_reflns_used 4285
_cell_measurement_temperature 100.00(10)
_cell_measurement_theta_max 76.4340
_cell_measurement_theta_min 3.7500
_cell_volume 2413.57(14)
_computing_cell_refinement 'CrysAlisPro 1.171.43.141a (Rigaku OD, 2024)'
_computing_data_collection 'CrysAlisPro system (CCD 43.141a 64-bit (release 04-10-2024))'
_computing_data_reduction 'CrysAlisPro 1.171.43.141a (Rigaku OD, 2024)'
_computing_molecular_graphics 'Olex2 1.5 (Dolomanov et al., 2009)'
_computing_publication_material 'Olex2 1.5 (Dolomanov et al., 2009)'
_computing_structure_refinement 'SHELXL 2018/3 (Sheldrick, 2015)'
_computing_structure_solution 'SHELXT  (Sheldrick, 2015)'
_diffrn_ambient_environment N~2~
_diffrn_ambient_temperature 100.00(10)
_diffrn_detector 'Hybrid Pixel Array Detector'
_diffrn_detector_area_resol_mean 10.0000
_diffrn_detector_type HyPix
_diffrn_measured_fraction_theta_full 0.985
_diffrn_measured_fraction_theta_max 0.985
_diffrn_measurement_details
;
List of Runs (angles in degrees, time in seconds):

  # Type    Start    End  Width  t~exp~   \w     \q     \k     \f   Frames
#--------------------------------------------------------------------------
  1  \w    102.00 158.00   0.50    0.58    --  107.00  30.00-120.00  112
  2  \w     96.00 130.00   0.50    0.58    --  107.00  30.00  30.00   68
  3  \w    144.00 169.00   0.50    0.58    --  107.00  30.00  30.00   50
  4  \w    128.00 176.00   0.50    0.58    --  107.00  30.00 150.00   96
  5  \w     96.00 123.00   0.50    0.58    --  107.00  30.00 150.00   54
  6  \w    100.00 177.00   0.50    0.58    --  107.00  15.00 -60.00  154
  7  \w     36.00  70.00   0.50    0.58    --  107.00 -77.00-120.00   68
  8  \w     84.00 109.00   0.50    0.58    --  107.00 -77.00-120.00   50
  9  \w     55.00  84.00   0.50    0.14    --   48.98-125.00-145.00   58
 10  \w     82.00 112.00   0.50    0.58    --  107.00-125.00-120.00   60
 11  \w     54.00  80.00   0.50    0.58    --  107.00-125.00-120.00   52
 12  \w     37.00  67.00   0.50    0.58    --  107.00 -95.00 -60.00   60
 13  \w     74.00 101.00   0.50    0.58    --  107.00 -95.00 -60.00   54
 14  \w     51.00  97.00   0.50    0.58    --  107.00 -95.00  60.00   92
 15  \w     69.00 112.00   0.50    0.58    --  107.00-125.00 120.00   86
 16  \w     35.00 106.00   0.50    0.58    --  107.00 -77.00 150.00  142
 17  \w   -113.00  -1.00   0.50    0.14    --  -48.98   0.00 -30.00  224
 18  \w    -27.00   1.00   0.50    0.14    --  -48.98  38.00 -30.00   56
 19  \w    -19.00  25.00   0.50    0.14    --  -48.98  19.00-180.00   88
 20  \w    -67.00 -32.00   0.50    0.58    -- -104.50  61.00   0.00   70
 21  \w   -173.00-136.00   0.50    0.58    -- -104.50 -15.00  30.00   74
 22  \w   -165.00-139.00   0.50    0.58    -- -104.50 -61.00 -60.00   52
 23  \w   -116.00 -90.00   0.50    0.58    -- -104.50 -61.00 -60.00   52
;
_diffrn_measurement_device 'four-circle diffractometer'
_diffrn_measurement_device_type 'XtaLAB Synergy R, HyPix'
_diffrn_measurement_method '\w scans'
_diffrn_orient_matrix_type
;
CrysAlisPro convention (1999,Acta A55,543-557)
;
_diffrn_orient_matrix_UB_11 0.1226267000
_diffrn_orient_matrix_UB_12 -0.0119311000
_diffrn_orient_matrix_UB_13 0.0195148000
_diffrn_orient_matrix_UB_21 -0.0053963000
_diffrn_orient_matrix_UB_22 0.0259718000
_diffrn_orient_matrix_UB_23 0.0617471000
_diffrn_orient_matrix_UB_31 -0.0081082000
_diffrn_orient_matrix_UB_32 -0.1931078000
_diffrn_orient_matrix_UB_33 0.0071477000
_diffrn_radiation_monochromator mirror
_diffrn_radiation_probe x-ray
_diffrn_radiation_type 'Cu K\a'
_diffrn_radiation_wavelength 1.54184
_diffrn_reflns_av_R_equivalents 0.0249
_diffrn_reflns_av_unetI/netI 0.0264
_diffrn_reflns_Laue_measured_fraction_full 0.985
_diffrn_reflns_Laue_measured_fraction_max 0.985
_diffrn_reflns_limit_h_max 15
_diffrn_reflns_limit_h_min -15
_diffrn_reflns_limit_k_max 7
_diffrn_reflns_limit_k_min -9
_diffrn_reflns_limit_l_max 29
_diffrn_reflns_limit_l_min -27
_diffrn_reflns_number 7110
_diffrn_reflns_point_group_measured_fraction_full 0.985
_diffrn_reflns_point_group_measured_fraction_max 0.985
_diffrn_reflns_theta_full 67.077
_diffrn_reflns_theta_max 67.077
_diffrn_reflns_theta_min 3.739
_diffrn_source 'Rotating-anode X-ray tube'
_diffrn_source_type 'PhotonJet R (Cu) X-ray Source'
_exptl_absorpt_coefficient_mu 10.863
_exptl_absorpt_correction_T_max 1.00000
_exptl_absorpt_correction_T_min 0.59213
_exptl_absorpt_correction_type multi-scan
_exptl_absorpt_process_details
;
CrysAlisPro 1.171.43.141a (Rigaku Oxford Diffraction, 2024)
Empirical absorption correction using spherical harmonics,
implemented in SCALE3 ABSPACK scaling algorithm.
;
_exptl_crystal_colour red
_exptl_crystal_density_diffrn 1.717
_exptl_crystal_description plate
_exptl_crystal_F_000 1248
_exptl_crystal_recrystallization_method 'Re-crystallisation from solvent: methanol, ethanol'
_exptl_crystal_size_max 0.05
_exptl_crystal_size_mid 0.05
_exptl_crystal_size_min 0.01
_refine_diff_density_max 0.715
_refine_diff_density_min -0.318
_refine_diff_density_rms 0.074
_refine_ls_extinction_method none
_refine_ls_goodness_of_fit_ref 1.044
_refine_ls_hydrogen_treatment mixed
_refine_ls_matrix_type full
_refine_ls_number_parameters 175
_refine_ls_number_reflns 2128
_refine_ls_number_restraints 129
_refine_ls_restrained_S_all 1.019
_refine_ls_R_factor_all 0.0325
_refine_ls_R_factor_gt 0.0290
_refine_ls_shift/su_max 0.001
_refine_ls_shift/su_mean 0.000
_refine_ls_structure_factor_coef Fsqd
_refine_ls_weighting_details 'w=1/[\s^2^(Fo^2^)+(0.0496P)^2^+3.6138P] where P=(Fo^2^+2Fc^2^)/3'
_refine_ls_weighting_scheme calc
_refine_ls_wR_factor_gt 0.0856
_refine_ls_wR_factor_ref 0.0875
_reflns_Friedel_coverage 0.000
_reflns_number_gt 1900
_reflns_number_total 2128
_reflns_threshold_expression 'I > 2\s(I)'
_cod_data_source_file d5ce00367a2.cif
_cod_data_source_block SNP_H2O_MeOH_solvate
_cod_depositor_comments 'Adding full bibliography for 7250589.cif.'
_cod_database_code 7250589
_shelx_shelxl_version_number 2018/3
_chemical_oxdiff_formula C6H6FeN6Na2O3
_chemical_oxdiff_usercomment '100K collection of 311a'
_shelx_space_group_comment
;
The symmetry employed for this shelxl refinement is uniquely defined
by the following loop, which should always be used as a source of
symmetry information in preference to the above space-group names.
They are only intended as comments.
;
_olex2_refinement_description
;
1. Fixed Uiso
 At 1.2 times of:
  {H2A,H2B,H3} of C6
 At 1.5 times of:
  {H6A,H6B,H6C} of C6
2. Restrained distances
 O3-H3
 0.95 with sigma of 0.02
 H2A-O2
 0.95 with sigma of 0.02
 O2-H2B
 0.95 with sigma of 0.02
3. Rigid body (RIGU) restrains
 All non-hydrogen atoms
 with sigma for 1-2 distances of 0.001 and sigma for 1-3 distances of 0.002
4.a Idealised Me refined as rotating group:
 C6(H6A,H6B,H6C)
;
_olex2_submission_special_instructions 'No special instructions were received'
_oxdiff_exptl_absorpt_empirical_details
;
Empirical correction (ABSPACK) includes:
- Absorption correction using spherical harmonics
- Frame scaling
;
_oxdiff_exptl_absorpt_empirical_full_max 2.078
_oxdiff_exptl_absorpt_empirical_full_min 0.641

loop_
_space_group_symop_operation_xyz
'x, y, z'
'-x+1/2, y, -z'
'x+1/2, y+1/2, z+1/2'
'-x+1, y+1/2, -z+1/2'
'-x, -y, -z'
'x-1/2, -y, z'
'-x+1/2, -y+1/2, -z+1/2'
'x, -y+1/2, z+1/2'

loop_
_atom_site_label
_atom_site_type_symbol
_atom_site_fract_x
_atom_site_fract_y
_atom_site_fract_z
_atom_site_U_iso_or_equiv
_atom_site_adp_type
_atom_site_occupancy
_atom_site_site_symmetry_order
_atom_site_calc_flag
_atom_site_refinement_flags_posn
_atom_site_refinement_flags_adp
_atom_site_refinement_flags_occupancy
_atom_site_disorder_assembly
_atom_site_disorder_group
Fe1 Fe 0.27814(2) 0.49381(3) 0.60789(2) 0.00983(14) Uani 1 1 d . . . . .
Na1 Na 0.250000 0.97664(15) 0.500000 0.0179(3) Uani 1 2 d S T P . .
Na2 Na 0.500000 1.000000 0.500000 0.0139(3) Uani 1 2 d S . P . .
Na3 Na 0.48112(7) 0.98727(9) 0.74842(4) 0.0138(2) Uani 1 1 d . . . . .
O1 O 0.44454(14) 0.5135(2) 0.55360(8) 0.0232(4) Uani 1 1 d . . . . .
O2 O 0.41340(15) 0.99981(19) 0.57849(8) 0.0228(4) Uani 1 1 d D . . . .
O3 O 0.57275(13) 0.9171(2) 0.67842(7) 0.0224(4) Uani 1 1 d D . . . .
N1 N 0.37541(15) 0.50655(18) 0.57384(8) 0.0130(4) Uani 1 1 d . . . . .
N2 N 0.14800(15) 0.2064(2) 0.53609(8) 0.0173(4) Uani 1 1 d . . . . .
N3 N 0.40104(15) 0.2236(2) 0.69028(8) 0.0188(4) Uani 1 1 d . . . . .
N4 N 0.10798(16) 0.4637(3) 0.67678(9) 0.0196(4) Uani 1 1 d . . . . .
N5 N 0.38184(15) 0.7483(2) 0.70103(8) 0.0190(4) Uani 1 1 d . . . . .
N6 N 0.13789(15) 0.7769(2) 0.53913(8) 0.0168(4) Uani 1 1 d . . . . .
C1 C 0.19567(16) 0.3166(3) 0.56144(9) 0.0126(4) Uani 1 1 d . . . . .
C2 C 0.35301(17) 0.3221(3) 0.65915(9) 0.0134(4) Uani 1 1 d . . . . .
C3 C 0.34174(17) 0.6586(3) 0.66500(9) 0.0139(4) Uani 1 1 d . . . . .
C4 C 0.18870(16) 0.6697(3) 0.56449(9) 0.0128(4) Uani 1 1 d . . . . .
C5 C 0.17049(19) 0.4760(3) 0.65074(10) 0.0149(4) Uani 1 1 d . . . . .
C6 C 0.6649(2) 1.0180(3) 0.67908(12) 0.0239(5) Uani 1 1 d . . . . .
H6A H 0.692543 0.988891 0.646403 0.036 Uiso 1 1 calc R U . . .
H6B H 0.719854 0.996051 0.713998 0.036 Uiso 1 1 calc R U . . .
H6C H 0.645281 1.138228 0.677281 0.036 Uiso 1 1 calc R U . . .
H2A H 0.446(2) 0.923(3) 0.6045(11) 0.029 Uiso 1 1 d D U . . .
H2B H 0.410(2) 1.100(3) 0.5981(11) 0.029 Uiso 1 1 d D U . . .
H3 H 0.595(2) 0.800(2) 0.6810(12) 0.029 Uiso 1 1 d D U . . .

loop_
_atom_site_aniso_label
_atom_site_aniso_U_11
_atom_site_aniso_U_22
_atom_site_aniso_U_33
_atom_site_aniso_U_23
_atom_site_aniso_U_13
_atom_site_aniso_U_12
Fe1 0.0099(2) 0.0073(2) 0.0109(2) 0.00010(10) -0.00006(14) -0.00004(10)
Na1 0.0151(6) 0.0149(6) 0.0247(7) 0.000 0.0068(5) 0.000
Na2 0.0114(6) 0.0106(6) 0.0186(7) 0.0009(4) 0.0015(5) -0.0004(4)
Na3 0.0156(5) 0.0115(4) 0.0136(4) 0.0000(3) 0.0021(3) 0.0007(3)
O1 0.0164(8) 0.0331(10) 0.0201(9) 0.0022(6) 0.0044(7) 0.0002(6)
O2 0.0261(10) 0.0246(10) 0.0162(9) -0.0004(6) 0.0024(7) 0.0049(6)
O3 0.0234(8) 0.0170(8) 0.0284(9) 0.0013(7) 0.0095(7) 0.0006(6)
N1 0.0129(9) 0.0088(9) 0.0154(10) 0.0005(6) -0.0001(7) 0.0000(6)
N2 0.0162(9) 0.0167(9) 0.0178(9) -0.0025(7) 0.0023(7) -0.0001(7)
N3 0.0171(9) 0.0161(9) 0.0202(9) 0.0012(7) -0.0010(7) -0.0006(7)
N4 0.0210(10) 0.0189(8) 0.0195(10) -0.0009(8) 0.0061(7) -0.0016(8)
N5 0.0161(9) 0.0160(9) 0.0223(9) -0.0030(7) 0.0000(7) -0.0002(7)
N6 0.0151(9) 0.0158(9) 0.0181(9) 0.0016(7) 0.0017(7) -0.0001(7)
C1 0.0121(9) 0.0131(9) 0.0124(10) 0.0027(7) 0.0025(7) 0.0030(7)
C2 0.0127(9) 0.0118(9) 0.0144(10) -0.0035(7) 0.0010(7) -0.0025(7)
C3 0.0124(10) 0.0116(9) 0.0163(9) 0.0021(7) 0.0010(7) 0.0013(7)
C4 0.0112(9) 0.0126(9) 0.0142(10) -0.0020(7) 0.0023(7) -0.0031(7)
C5 0.0161(10) 0.0127(9) 0.0141(10) -0.0004(8) 0.0002(8) 0.0001(8)
C6 0.0216(12) 0.0239(12) 0.0286(14) -0.0005(9) 0.0104(11) -0.0017(8)

loop_
_atom_type_symbol
_atom_type_description
_atom_type_scat_dispersion_real
_atom_type_scat_dispersion_imag
_atom_type_scat_source
C C 0.0181 0.0091 'International Tables Vol C Tables 4.2.6.8 and 6.1.1.4'
H H 0.0000 0.0000 'International Tables Vol C Tables 4.2.6.8 and 6.1.1.4'
Fe Fe -1.1336 3.1974 'International Tables Vol C Tables 4.2.6.8 and 6.1.1.4'
N N 0.0311 0.0180 'International Tables Vol C Tables 4.2.6.8 and 6.1.1.4'
Na Na 0.1353 0.1239 'International Tables Vol C Tables 4.2.6.8 and 6.1.1.4'
O O 0.0492 0.0322 'International Tables Vol C Tables 4.2.6.8 and 6.1.1.4'

loop_
_geom_angle_atom_site_label_1
_geom_angle_atom_site_label_2
_geom_angle_atom_site_label_3
_geom_angle
_geom_angle_site_symmetry_1
_geom_angle_site_symmetry_3
_geom_angle_publ_flag
N1 Fe1 C1 97.15(9) . . ?
N1 Fe1 C2 92.66(9) . . ?
N1 Fe1 C3 94.61(9) . . ?
N1 Fe1 C4 96.05(9) . . ?
N1 Fe1 C5 177.20(9) . . ?
C1 Fe1 C5 84.24(9) . . ?
C2 Fe1 C1 89.24(9) . . ?
C2 Fe1 C3 87.14(9) . . ?
C2 Fe1 C4 171.05(9) . . ?
C2 Fe1 C5 84.92(9) . . ?
C3 Fe1 C1 167.84(9) . . ?
C3 Fe1 C4 90.08(9) . . ?
C3 Fe1 C5 83.88(9) . . ?
C4 Fe1 C1 91.74(10) . . ?
C4 Fe1 C5 86.33(9) . . ?
Na2 Na1 Na2 173.48(4) . 2_556 ?
O2 Na1 Na2 48.51(4) 2_556 2_556 ?
O2 Na1 Na2 130.85(4) 2_556 . ?
O2 Na1 Na2 48.52(4) . . ?
O2 Na1 Na2 130.85(4) . 2_556 ?
O2 Na1 O2 171.55(9) 2_556 . ?
O2 Na1 N2 95.52(6) 2_556 2_566 ?
O2 Na1 N2 95.52(6) . 1_565 ?
O2 Na1 N2 78.35(6) 2_556 1_565 ?
O2 Na1 N2 78.35(6) . 2_566 ?
O2 Na1 N6 102.47(6) . . ?
O2 Na1 N6 82.96(6) 2_556 . ?
O2 Na1 N6 82.96(6) . 2_556 ?
O2 Na1 N6 102.47(6) 2_556 2_556 ?
O2 Na1 C4 86.66(6) 2_556 2_556 ?
O2 Na1 C4 99.99(6) . 2_556 ?
N2 Na1 Na2 49.52(4) 2_566 . ?
N2 Na1 Na2 49.52(4) 1_565 2_556 ?
N2 Na1 Na2 124.58(5) 2_566 2_556 ?
N2 Na1 Na2 124.58(5) 1_565 . ?
N2 Na1 N2 88.32(9) 2_566 1_565 ?
N2 Na1 C4 163.81(6) 1_565 2_556 ?
N2 Na1 C4 99.29(6) 2_566 2_556 ?
N6 Na1 Na2 50.09(4) . 2_556 ?
N6 Na1 Na2 50.09(4) 2_556 . ?
N6 Na1 Na2 135.53(5) 2_556 2_556 ?
N6 Na1 Na2 135.53(5) . . ?
N6 Na1 N2 173.45(7) . 2_566 ?
N6 Na1 N2 85.14(7) 2_556 2_566 ?
N6 Na1 N2 173.45(7) 2_556 1_565 ?
N6 Na1 N2 85.14(7) . 1_565 ?
N6 Na1 N6 101.41(10) 2_556 . ?
N6 Na1 C4 20.29(6) 2_556 2_556 ?
N6 Na1 C4 87.01(7) . 2_556 ?
C4 Na1 Na2 115.26(5) 2_556 2_556 ?
C4 Na1 Na2 70.26(4) 2_556 . ?
Na1 Na2 Na1 180.00(4) 5_676 . ?
O2 Na2 Na1 130.67(4) 5_676 . ?
O2 Na2 Na1 49.33(4) 5_676 5_676 ?
O2 Na2 Na1 49.33(4) . . ?
O2 Na2 Na1 130.67(4) . 5_676 ?
O2 Na2 O2 180.0 5_676 . ?
O2 Na2 N2 100.57(6) . 6_665 ?
O2 Na2 N2 79.43(6) 5_676 6_665 ?
O2 Na2 N2 100.57(6) 5_676 2_566 ?
O2 Na2 N2 79.43(6) . 2_566 ?
O2 Na2 N6 82.96(6) 5_676 6_675 ?
O2 Na2 N6 82.96(6) . 2_556 ?
O2 Na2 N6 97.04(6) 5_676 2_556 ?
O2 Na2 N6 97.04(6) . 6_675 ?
N2 Na2 Na1 50.24(5) 6_665 5_676 ?
N2 Na2 Na1 129.76(5) 6_665 . ?
N2 Na2 Na1 50.24(5) 2_566 . ?
N2 Na2 Na1 129.76(5) 2_566 5_676 ?
N2 Na2 N2 180.0 6_665 2_566 ?
N2 Na2 N6 85.06(7) 2_566 2_556 ?
N2 Na2 N6 85.06(7) 6_665 6_675 ?
N2 Na2 N6 94.94(7) 6_665 2_556 ?
N2 Na2 N6 94.94(7) 2_566 6_675 ?
N6 Na2 Na1 49.28(5) 6_675 5_676 ?
N6 Na2 Na1 130.72(5) 2_556 5_676 ?
N6 Na2 Na1 49.28(5) 2_556 . ?
N6 Na2 Na1 130.72(5) 6_675 . ?
N6 Na2 N6 180.0 6_675 2_556 ?
Na3 Na3 Na3 166.27(5) 4_556 4_546 ?
O3 Na3 Na3 72.64(5) . 4_546 ?
O3 Na3 Na3 99.46(5) . 4_556 ?
O3 Na3 N3 84.73(6) . 4_556 ?
O3 Na3 N3 88.56(7) . 1_565 ?
O3 Na3 N4 175.30(7) . 7_566 ?
O3 Na3 N5 76.93(7) . . ?
O3 Na3 N5 96.55(6) . 4_556 ?
O3 Na3 C2 92.77(6) . 4_556 ?
O3 Na3 C3 100.38(6) . 4_556 ?
N3 Na3 Na3 133.10(6) 4_556 4_556 ?
N3 Na3 Na3 43.73(5) 1_565 4_556 ?
N3 Na3 Na3 144.16(6) 1_565 4_546 ?
N3 Na3 Na3 36.83(4) 4_556 4_546 ?
N3 Na3 N3 171.86(4) 1_565 4_556 ?
N3 Na3 N4 96.03(7) 1_565 7_566 ?
N3 Na3 N5 79.76(6) 1_565 4_556 ?
N3 Na3 N5 96.41(6) 4_556 4_556 ?
N3 Na3 C2 22.65(6) 4_556 4_556 ?
N3 Na3 C2 154.18(7) 1_565 4_556 ?
N3 Na3 C3 101.84(7) 1_565 4_556 ?
N3 Na3 C3 74.95(6) 4_556 4_556 ?
N4 Na3 Na3 84.62(6) 7_566 4_556 ?
N4 Na3 Na3 102.90(6) 7_566 4_546 ?
N4 Na3 N3 90.78(7) 7_566 4_556 ?
N4 Na3 N5 85.31(7) 7_566 4_556 ?
N4 Na3 C2 83.55(7) 7_566 4_556 ?
N4 Na3 C3 79.72(7) 7_566 4_556 ?
N5 Na3 Na3 146.58(6) . 4_556 ?
N5 Na3 Na3 43.98(5) . 4_546 ?
N5 Na3 Na3 131.43(5) 4_556 4_546 ?
N5 Na3 Na3 36.74(4) 4_556 4_556 ?
N5 Na3 N3 80.10(6) . 4_556 ?
N5 Na3 N3 102.88(7) . 1_565 ?
N5 Na3 N4 100.96(7) . 7_566 ?
N5 Na3 N5 172.80(5) . 4_556 ?
N5 Na3 C2 102.54(7) . 4_556 ?
N5 Na3 C2 74.47(6) 4_556 4_556 ?
N5 Na3 C3 22.33(6) 4_556 4_556 ?
N5 Na3 C3 155.05(7) . 4_556 ?
C2 Na3 Na3 110.85(5) 4_556 4_556 ?
C2 Na3 Na3 59.47(5) 4_556 4_546 ?
C2 Na3 C3 52.57(7) 4_556 4_556 ?
C3 Na3 Na3 58.28(5) 4_556 4_556 ?
C3 Na3 Na3 111.25(5) 4_556 4_546 ?
Na1 O2 H2A 130.6(19) . . ?
Na1 O2 H2B 108.5(18) . . ?
Na2 O2 Na1 82.15(6) . . ?
Na2 O2 H2A 109.2(19) . . ?
Na2 O2 H2B 119.6(18) . . ?
H2A O2 H2B 106(3) . . ?
Na3 O3 H3 111.5(17) . . ?
C6 O3 Na3 115.22(14) . . ?
C6 O3 H3 107.6(17) . . ?
O1 N1 Fe1 176.37(19) . . ?
Na2 N2 Na1 80.24(6) 2_546 1_545 ?
C1 N2 Na1 118.20(15) . 1_545 ?
C1 N2 Na2 160.11(16) . 2_546 ?
Na3 N3 Na3 99.44(6) 1_545 4_546 ?
C2 N3 Na3 171.33(17) . 1_545 ?
C2 N3 Na3 89.04(15) . 4_546 ?
C5 N4 Na3 159.32(18) . 7_566 ?
Na3 N5 Na3 99.28(6) . 4_546 ?
C3 N5 Na3 159.43(18) . . ?
C3 N5 Na3 89.94(15) . 4_546 ?
Na1 N6 Na2 80.63(6) . 2_556 ?
C4 N6 Na1 111.25(15) . . ?
C4 N6 Na2 166.40(17) . 2_556 ?
N2 C1 Fe1 176.73(19) . . ?
Fe1 C2 Na3 109.36(8) . 4_546 ?
N3 C2 Fe1 177.39(19) . . ?
N3 C2 Na3 68.31(14) . 4_546 ?
Fe1 C3 Na3 108.41(8) . 4_546 ?
N5 C3 Fe1 175.87(19) . . ?
N5 C3 Na3 67.73(14) . 4_546 ?
N6 C4 Fe1 178.19(19) . . ?
N4 C5 Fe1 178.8(2) . . ?
O3 C6 H6A 109.5 . . ?
O3 C6 H6B 109.5 . . ?
O3 C6 H6C 109.5 . . ?
H6A C6 H6B 109.5 . . ?
H6A C6 H6C 109.5 . . ?
H6B C6 H6C 109.5 . . ?

loop_
_geom_bond_atom_site_label_1
_geom_bond_atom_site_label_2
_geom_bond_distance
_geom_bond_site_symmetry_2
_geom_bond_publ_flag
Fe1 N1 1.676(2) . ?
Fe1 C1 1.943(2) . ?
Fe1 C2 1.933(2) . ?
Fe1 C3 1.933(2) . ?
Fe1 C4 1.943(2) . ?
Fe1 C5 1.945(2) . ?
Na1 Na2 3.23950(12) 2_556 ?
Na1 Na2 3.23950(12) . ?
Na1 O2 2.4803(19) 2_556 ?
Na1 O2 2.4803(19) . ?
Na1 N2 2.527(2) 2_566 ?
Na1 N2 2.527(2) 1_565 ?
Na1 N6 2.488(2) . ?
Na1 N6 2.488(2) 2_556 ?
Na1 C4 3.098(2) 2_556 ?
Na2 O2 2.4498(19) . ?
Na2 O2 2.4497(19) 5_676 ?
Na2 N2 2.5003(19) 2_566 ?
Na2 N2 2.5003(19) 6_665 ?
Na2 N6 2.5184(19) 6_675 ?
Na2 N6 2.5184(19) 2_556 ?
Na3 Na3 3.9737(2) 4_556 ?
Na3 Na3 3.9737(2) 4_546 ?
Na3 O3 2.3761(18) . ?
Na3 N3 2.415(2) 1_565 ?
Na3 N3 2.785(2) 4_556 ?
Na3 N4 2.422(2) 7_566 ?
Na3 N5 2.408(2) . ?
Na3 N5 2.796(2) 4_556 ?
Na3 C2 2.996(2) 4_556 ?
Na3 C3 3.021(2) 4_556 ?
O1 N1 1.126(3) . ?
O2 H2A 0.903(18) . ?
O2 H2B 0.930(18) . ?
O3 C6 1.430(3) . ?
O3 H3 0.963(17) . ?
N2 C1 1.153(3) . ?
N3 C2 1.154(3) . ?
N4 C5 1.151(3) . ?
N5 C3 1.148(3) . ?
N6 C4 1.152(3) . ?
C6 H6A 0.9800 . ?
C6 H6B 0.9800 . ?
C6 H6C 0.9800 . ?

loop_
_geom_torsion_atom_site_label_1
_geom_torsion_atom_site_label_2
_geom_torsion_atom_site_label_3
_geom_torsion_atom_site_label_4
_geom_torsion
_geom_torsion_site_symmetry_1
_geom_torsion_site_symmetry_2
_geom_torsion_site_symmetry_3
_geom_torsion_site_symmetry_4
_geom_torsion_publ_flag
Na3 N5 C3 Na3 117.2(5) . . . 4_546 ?
